data_7015186
loop_
_publ_author_name
'Srivastava, Kriti'
'Chakraborty, Tapash'
'Singh, Harkesh B.'
'Butcher, Ray J.'

_publ_section_title
;
 Intramolecularly coordinated azobenzene selenium derivatives: effect
 of strength of the Se&#x00B7;&#x00B7;&#x00B7;N intramolecular
 interaction on luminescence.
;
_journal_issue 17
_journal_name_full 'Dalton transactions (Cambridge, England : 2003)'
_journal_page_first 4489
_journal_page_last 4496
_journal_paper_doi 10.1039/c0dt01319f
_journal_volume 40
_journal_year 2011
_chemical_formula_moiety 'C12 H9 I N2 Se'
_chemical_formula_sum 'C12 H9 I N2 Se'
_chemical_formula_weight 387.07
_chemical_name_systematic
;
?
;
_space_group_IT_number 14
_symmetry_cell_setting monoclinic
_symmetry_space_group_name_Hall '-P 2yn'
_symmetry_space_group_name_H-M 'P 1 21/n 1'
_atom_sites_solution_hydrogens geom
_atom_sites_solution_primary direct
_atom_sites_solution_secondary difmap
_audit_creation_method SHELXL-97
_cell_angle_alpha 90.00
_cell_angle_beta 91.237(6)
_cell_angle_gamma 90.00
_cell_formula_units_Z 4
_cell_length_a 4.7893(2)
_cell_length_b 18.4538(10)
_cell_length_c 13.7159(9)
_cell_measurement_reflns_used 3144
_cell_measurement_temperature 200(2)
_cell_measurement_theta_max 32.4011
_cell_measurement_theta_min 4.5257
_cell_volume 1211.94(11)
_computing_cell_refinement
;
CrysAlis RED, Oxford Diffraction Ltd.,
Version 1.171.32.5 (release 08-05-2007 CrysAlis171 .NET)
(compiled May 8 2007,13:10:02)
;
_computing_data_collection
;
CrysAlis CCD, Oxford Diffraction Ltd.,
Version 1.171.32.5 (release 08-05-2007 CrysAlis171 .NET)
(compiled May 8 2007,13:10:02)
;
_computing_data_reduction
;
CrysAlis RED, Oxford Diffraction Ltd.,
Version 1.171.32.5 (release 08-05-2007 CrysAlis171 .NET)
(compiled May 8 2007,13:10:02)
;
_computing_molecular_graphics SHELXTL
_computing_publication_material SHELXTL
_computing_structure_refinement 'SHELXL-97 (Sheldrick, 1997)'
_computing_structure_solution 'SHELXS-97 (Sheldrick, 1990)'
_diffrn_ambient_temperature 200(2)
_diffrn_detector_area_resol_mean 10.5081
_diffrn_measured_fraction_theta_full 0.975
_diffrn_measured_fraction_theta_max 0.913
_diffrn_measurement_device_type 'Oxford Diffraction Gemini'
_diffrn_measurement_method '\f and \w scans'
_diffrn_radiation_monochromator graphite
_diffrn_radiation_source 'fine-focus sealed tube'
_diffrn_radiation_type MoK\a
_diffrn_radiation_wavelength 0.71073
_diffrn_reflns_av_R_equivalents 0.0498
_diffrn_reflns_av_sigmaI/netI 0.1433
_diffrn_reflns_limit_h_max 7
_diffrn_reflns_limit_h_min -7
_diffrn_reflns_limit_k_max 25
_diffrn_reflns_limit_k_min -27
_diffrn_reflns_limit_l_max 19
_diffrn_reflns_limit_l_min -19
_diffrn_reflns_number 10827
_diffrn_reflns_theta_full 25.00
_diffrn_reflns_theta_max 32.45
_diffrn_reflns_theta_min 4.66
_diffrn_standards_decay_% <2%
_diffrn_standards_interval_count 50
_diffrn_standards_number 2
_exptl_absorpt_coefficient_mu 5.618
_exptl_absorpt_correction_T_max 1.00000
_exptl_absorpt_correction_T_min 0.77178
_exptl_absorpt_correction_type multi-scan
_exptl_absorpt_process_details
;
CrysAlis RED, Oxford Diffraction Ltd.,
Version 1.171.32.5 (release 08-05-2007 CrysAlis171 .NET)
(compiled May 8 2007,13:10:02)
Empirical absorption correction using spherical harmonics,
implemented in SCALE3 ABSPACK scaling algorithm.
;
_exptl_crystal_colour red-brown
_exptl_crystal_density_diffrn 2.121
_exptl_crystal_density_method 'not measured'
_exptl_crystal_description needle
_exptl_crystal_F_000 728
_exptl_crystal_size_max 0.55
_exptl_crystal_size_mid 0.15
_exptl_crystal_size_min 0.12
_refine_diff_density_max 2.822
_refine_diff_density_min -1.048
_refine_diff_density_rms 0.193
_refine_ls_extinction_method none
_refine_ls_goodness_of_fit_ref 0.868
_refine_ls_hydrogen_treatment constr
_refine_ls_matrix_type full
_refine_ls_number_parameters 145
_refine_ls_number_reflns 3995
_refine_ls_number_restraints 0
_refine_ls_restrained_S_all 0.868
_refine_ls_R_factor_all 0.1091
_refine_ls_R_factor_gt 0.0509
_refine_ls_shift/su_max 0.000
_refine_ls_shift/su_mean 0.000
_refine_ls_structure_factor_coef Fsqd
_refine_ls_weighting_details 'calc w=1/[\s^2^(Fo^2^)+(0.0627P)^2^] where P=(Fo^2^+2Fc^2^)/3'
_refine_ls_weighting_scheme calc
_refine_ls_wR_factor_gt 0.1101
_refine_ls_wR_factor_ref 0.1210
_reflns_number_gt 1888
_reflns_number_total 3995
_reflns_threshold_expression I>2\s(I)
_cod_data_source_file c0dt01319f.txt
_cod_data_source_block kr-azose
_cod_database_code 7015186

loop_
_symmetry_equiv_pos_as_xyz
'x, y, z'
'-x+1/2, y+1/2, -z+1/2'
'-x, -y, -z'
'x-1/2, -y-1/2, z-1/2'

loop_
_atom_site_label
_atom_site_type_symbol
_atom_site_fract_x
_atom_site_fract_y
_atom_site_fract_z
_atom_site_U_iso_or_equiv
_atom_site_adp_type
_atom_site_occupancy
_atom_site_symmetry_multiplicity
_atom_site_calc_flag
_atom_site_refinement_flags
_atom_site_disorder_assembly
_atom_site_disorder_group
Se Se 0.26880(11) 0.22951(3) 0.19647(4) 0.03079(16) Uani 1 1 d . . .
I I -0.05772(8) 0.35716(2) 0.18736(3) 0.03925(15) Uani 1 1 d . . .
N1 N 0.4900(9) 0.1342(3) 0.1962(3) 0.0301(11) Uani 1 1 d . . .
N2 N 0.4445(9) 0.0912(3) 0.1271(4) 0.0311(11) Uani 1 1 d . . .
C1 C 0.1194(11) 0.1858(3) 0.0836(4) 0.0298(13) Uani 1 1 d . . .
C2 C -0.0922(11) 0.2128(3) 0.0210(4) 0.0317(13) Uani 1 1 d . . .
H2A H -0.1781 0.2581 0.0339 0.038 Uiso 1 1 calc R . .
C3 C -0.1717(13) 0.1731(3) -0.0581(5) 0.0379(14) Uani 1 1 d . . .
H3A H -0.3200 0.1905 -0.0989 0.045 Uiso 1 1 calc R . .
C4 C -0.0420(12) 0.1065(3) -0.0825(5) 0.0386(14) Uani 1 1 d . . .
H4A H -0.0980 0.0812 -0.1399 0.046 Uiso 1 1 calc R . .
C5 C 0.1643(12) 0.0790(4) -0.0226(5) 0.0387(14) Uani 1 1 d . . .
H5A H 0.2529 0.0344 -0.0376 0.046 Uiso 1 1 calc R . .
C6 C 0.2423(11) 0.1181(3) 0.0619(4) 0.0318(13) Uani 1 1 d . . .
C7 C 0.6859(10) 0.1143(3) 0.2729(4) 0.0268(11) Uani 1 1 d . . .
C8 C 0.8453(12) 0.0516(3) 0.2647(5) 0.0404(15) Uani 1 1 d . . .
H8A H 0.8277 0.0211 0.2091 0.048 Uiso 1 1 calc R . .
C9 C 1.0311(12) 0.0350(3) 0.3408(5) 0.0417(16) Uani 1 1 d . . .
H9A H 1.1432 -0.0073 0.3366 0.050 Uiso 1 1 calc R . .
C10 C 1.0560(12) 0.0779(4) 0.4209(5) 0.0432(16) Uani 1 1 d . . .
H10A H 1.1866 0.0656 0.4713 0.052 Uiso 1 1 calc R . .
C11 C 0.8931(12) 0.1396(3) 0.4300(5) 0.0390(15) Uani 1 1 d . . .
H11A H 0.9059 0.1689 0.4869 0.047 Uiso 1 1 calc R . .
C12 C 0.7105(12) 0.1572(4) 0.3535(5) 0.0382(15) Uani 1 1 d . . .
H12A H 0.6009 0.2000 0.3575 0.046 Uiso 1 1 calc R . .

loop_
_atom_site_aniso_label
_atom_site_aniso_U_11
_atom_site_aniso_U_22
_atom_site_aniso_U_33
_atom_site_aniso_U_23
_atom_site_aniso_U_13
_atom_site_aniso_U_12
Se 0.0352(3) 0.0298(3) 0.0272(3) -0.0022(3) -0.0032(2) -0.0035(2)
I 0.0470(2) 0.0308(2) 0.0395(3) -0.00435(19) -0.00877(18) 0.00479(18)
N1 0.034(2) 0.031(3) 0.025(3) -0.003(2) -0.003(2) -0.005(2)
N2 0.039(2) 0.028(3) 0.027(3) 0.004(2) 0.001(2) -0.005(2)
C1 0.037(3) 0.031(3) 0.021(3) 0.001(2) -0.003(2) -0.009(2)
C2 0.038(3) 0.024(3) 0.033(3) 0.002(3) -0.001(3) -0.007(2)
C3 0.047(3) 0.029(3) 0.038(4) 0.005(3) -0.001(3) -0.003(3)
C4 0.055(3) 0.034(3) 0.027(3) -0.014(3) -0.003(3) -0.008(3)
C5 0.044(3) 0.039(4) 0.033(4) -0.004(3) 0.002(3) -0.003(3)
C6 0.037(3) 0.032(3) 0.025(3) 0.007(3) -0.003(2) -0.004(3)
C7 0.034(3) 0.026(3) 0.020(3) 0.000(2) 0.001(2) -0.005(2)
C8 0.048(3) 0.033(3) 0.040(4) -0.008(3) -0.010(3) 0.000(3)
C9 0.052(3) 0.026(3) 0.047(4) 0.002(3) -0.010(3) 0.003(3)
C10 0.043(3) 0.047(4) 0.039(4) 0.005(3) -0.009(3) -0.012(3)
C11 0.047(3) 0.039(4) 0.031(3) -0.007(3) -0.003(3) -0.001(3)
C12 0.039(3) 0.043(4) 0.032(4) -0.005(3) -0.002(3) 0.006(3)

loop_
_atom_type_symbol
_atom_type_description
_atom_type_scat_dispersion_real
_atom_type_scat_dispersion_imag
_atom_type_scat_source
C C 0.0033 0.0016 'International Tables Vol C Tables 4.2.6.8 and 6.1.1.4'
H H 0.0000 0.0000 'International Tables Vol C Tables 4.2.6.8 and 6.1.1.4'
N N 0.0061 0.0033 'International Tables Vol C Tables 4.2.6.8 and 6.1.1.4'
Se Se -0.0929 2.2259 'International Tables Vol C Tables 4.2.6.8 and 6.1.1.4'
I I -0.4742 1.8119 'International Tables Vol C Tables 4.2.6.8 and 6.1.1.4'

loop_
_geom_angle_atom_site_label_1
_geom_angle_atom_site_label_2
_geom_angle_atom_site_label_3
_geom_angle
_geom_angle_site_symmetry_1
_geom_angle_site_symmetry_3
_geom_angle_publ_flag
C1 Se N1 79.5(2) . . ?
C1 Se I 96.95(18) . . ?
N1 Se I 176.39(13) . . ?
C1 Se I 121.43(17) . 1_655 ?
N1 Se I 95.04(12) . 1_655 ?
I Se I 87.339(17) . 1_655 ?
N2 N1 C7 119.4(5) . . ?
N2 N1 Se 117.6(4) . . ?
C7 N1 Se 123.0(4) . . ?
N1 N2 C6 111.5(5) . . ?
C2 C1 C6 118.9(5) . . ?
C2 C1 Se 127.5(4) . . ?
C6 C1 Se 113.6(4) . . ?
C3 C2 C1 118.9(5) . . ?
C3 C2 H2A 120.6 . . ?
C1 C2 H2A 120.6 . . ?
C2 C3 C4 122.6(6) . . ?
C2 C3 H3A 118.7 . . ?
C4 C3 H3A 118.7 . . ?
C5 C4 C3 119.6(6) . . ?
C5 C4 H4A 120.2 . . ?
C3 C4 H4A 120.2 . . ?
C4 C5 C6 118.6(6) . . ?
C4 C5 H5A 120.7 . . ?
C6 C5 H5A 120.7 . . ?
N2 C6 C5 120.9(5) . . ?
N2 C6 C1 117.7(5) . . ?
C5 C6 C1 121.4(5) . . ?
C12 C7 C8 120.7(5) . . ?
C12 C7 N1 119.1(5) . . ?
C8 C7 N1 120.2(5) . . ?
C9 C8 C7 117.8(6) . . ?
C9 C8 H8A 121.1 . . ?
C7 C8 H8A 121.1 . . ?
C10 C9 C8 121.5(6) . . ?
C10 C9 H9A 119.3 . . ?
C8 C9 H9A 119.3 . . ?
C9 C10 C11 120.8(6) . . ?
C9 C10 H10A 119.6 . . ?
C11 C10 H10A 119.6 . . ?
C10 C11 C12 118.1(6) . . ?
C10 C11 H11A 121.0 . . ?
C12 C11 H11A 121.0 . . ?
C7 C12 C11 121.2(6) . . ?
C7 C12 H12A 119.4 . . ?
C11 C12 H12A 119.4 . . ?

loop_
_geom_bond_atom_site_label_1
_geom_bond_atom_site_label_2
_geom_bond_distance
_geom_bond_site_symmetry_2
_geom_bond_publ_flag
Se C1 1.874(5) . ?
Se N1 2.053(5) . ?
Se I 2.8287(7) . ?
Se I 3.9983(7) 1_655 ?
N1 N2 1.251(6) . ?
N1 C7 1.442(7) . ?
N2 C6 1.395(7) . ?
C1 C2 1.405(8) . ?
C1 C6 1.415(8) . ?
C2 C3 1.358(8) . ?
C2 H2A 0.9500 . ?
C3 C4 1.420(9) . ?
C3 H3A 0.9500 . ?
C4 C5 1.369(8) . ?
C4 H4A 0.9500 . ?
C5 C6 1.408(8) . ?
C5 H5A 0.9500 . ?
C7 C12 1.363(8) . ?
C7 C8 1.393(8) . ?
C8 C9 1.390(9) . ?
C8 H8A 0.9500 . ?
C9 C10 1.358(9) . ?
C9 H9A 0.9500 . ?
C10 C11 1.386(9) . ?
C10 H10A 0.9500 . ?
C11 C12 1.390(9) . ?
C11 H11A 0.9500 . ?
C12 H12A 0.9500 . ?

loop_
_geom_torsion_atom_site_label_1
_geom_torsion_atom_site_label_2
_geom_torsion_atom_site_label_3
_geom_torsion_atom_site_label_4
_geom_torsion
_geom_torsion_site_symmetry_1
_geom_torsion_site_symmetry_2
_geom_torsion_site_symmetry_3
_geom_torsion_site_symmetry_4
_geom_torsion_publ_flag
C1 Se N1 N2 1.4(4) . . . . ?
I Se N1 N2 11(2) . . . . ?
I Se N1 N2 -119.7(4) 1_655 . . . ?
C1 Se N1 C7 -176.6(4) . . . . ?
I Se N1 C7 -166.5(19) . . . . ?
I Se N1 C7 62.4(4) 1_655 . . . ?
C7 N1 N2 C6 177.7(4) . . . . ?
Se N1 N2 C6 -0.3(6) . . . . ?
N1 Se C1 C2 178.3(5) . . . . ?
I Se C1 C2 -1.1(5) . . . . ?
I Se C1 C2 -92.2(5) 1_655 . . . ?
N1 Se C1 C6 -2.0(4) . . . . ?
I Se C1 C6 178.6(4) . . . . ?
I Se C1 C6 87.5(4) 1_655 . . . ?
C6 C1 C2 C3 0.0(8) . . . . ?
Se C1 C2 C3 179.6(4) . . . . ?
C1 C2 C3 C4 -2.5(9) . . . . ?
C2 C3 C4 C5 2.7(9) . . . . ?
C3 C4 C5 C6 -0.2(9) . . . . ?
N1 N2 C6 C5 178.5(5) . . . . ?
N1 N2 C6 C1 -1.5(7) . . . . ?
C4 C5 C6 N2 177.7(5) . . . . ?
C4 C5 C6 C1 -2.3(9) . . . . ?
C2 C1 C6 N2 -177.6(5) . . . . ?
Se C1 C6 N2 2.7(7) . . . . ?
C2 C1 C6 C5 2.4(8) . . . . ?
Se C1 C6 C5 -177.3(4) . . . . ?
N2 N1 C7 C12 -172.3(5) . . . . ?
Se N1 C7 C12 5.6(7) . . . . ?
N2 N1 C7 C8 7.1(8) . . . . ?
Se N1 C7 C8 -175.0(4) . . . . ?
C12 C7 C8 C9 -0.7(9) . . . . ?
N1 C7 C8 C9 179.9(5) . . . . ?
C7 C8 C9 C10 0.5(9) . . . . ?
C8 C9 C10 C11 0.9(10) . . . . ?
C9 C10 C11 C12 -2.0(9) . . . . ?
C8 C7 C12 C11 -0.5(9) . . . . ?
N1 C7 C12 C11 178.9(5) . . . . ?
C10 C11 C12 C7 1.8(9) . . . . ?
